data_7124176
loop_
_publ_author_name
'Wang, Yan-Bo'
'Yang, Wan-Wan'
'Zhang, Jing-Wen'
'Chen, Lu-Lu'
'Fu, Ji-Ya'
'Zhu, Jun-Yan'

_publ_section_title
;
 Controllable synthesis of 3-iodo-2H-quinolizin-2-ones and
 1,3-diiodo-2H-quinolizin-2-ones via electrophilic cyclization of
 azacyclic ynones
;
_journal_name_full 'Chemical Communications'
_journal_paper_doi 10.1039/C9CC06250E
_journal_year 2019
_chemical_formula_moiety 'C15 H9 I2 N O'
_chemical_formula_sum 'C15 H9 I2 N O'
_chemical_formula_weight 473.03
_space_group_crystal_system monoclinic
_space_group_IT_number 14
_space_group_name_Hall '-P 2yn'
_space_group_name_H-M_alt 'P 1 21/n 1'
_symmetry_space_group_name_Hall '-P 2yn'
_symmetry_space_group_name_H-M 'P 1 21/n 1'
_atom_sites_solution_hydrogens geom
_atom_sites_solution_primary dual
_audit_creation_date 2019-07-16
_audit_creation_method
;
Olex2 1.2
(compiled 2018.05.29 svn.r3508 for OlexSys, GUI svn.r5506)
;
_audit_update_record
;
2019-07-16 deposited with the CCDC.    2019-09-16 downloaded from the CCDC.
;
_cell_angle_alpha 90
_cell_angle_beta 101.219(2)
_cell_angle_gamma 90
_cell_formula_units_Z 4
_cell_length_a 8.9008(15)
_cell_length_b 17.581(3)
_cell_length_c 9.4398(16)
_cell_measurement_reflns_used 4702
_cell_measurement_temperature 273(2)
_cell_measurement_theta_max 28.33
_cell_measurement_theta_min 2.32
_cell_volume 1449.0(4)
_computing_cell_refinement 'SAINT V8.38A (?, 2016)'
_computing_data_reduction 'SAINT V8.38A (?, 2016)'
_computing_molecular_graphics 'Olex2 (Dolomanov et al., 2009)'
_computing_publication_material 'Olex2 (Dolomanov et al., 2009)'
_computing_structure_refinement 'ShelXL (Sheldrick, 2015)'
_computing_structure_solution 'ShelXT (Sheldrick, 2015)'
_diffrn_ambient_temperature 273.15
_diffrn_measured_fraction_theta_full 1.000
_diffrn_measured_fraction_theta_max 0.998
_diffrn_measurement_device_type 'CCD area detector'
_diffrn_measurement_method 'phi and omega scans'
_diffrn_radiation_monochromator graphite
_diffrn_radiation_type MoK\a
_diffrn_radiation_wavelength 0.71073
_diffrn_reflns_av_R_equivalents 0.0203
_diffrn_reflns_av_unetI/netI 0.0225
_diffrn_reflns_Laue_measured_fraction_full 1.000
_diffrn_reflns_Laue_measured_fraction_max 0.998
_diffrn_reflns_limit_h_max 11
_diffrn_reflns_limit_h_min -7
_diffrn_reflns_limit_k_max 21
_diffrn_reflns_limit_k_min -21
_diffrn_reflns_limit_l_max 11
_diffrn_reflns_limit_l_min -11
_diffrn_reflns_number 8190
_diffrn_reflns_point_group_measured_fraction_full 1.000
_diffrn_reflns_point_group_measured_fraction_max 0.998
_diffrn_reflns_theta_full 25.242
_diffrn_reflns_theta_max 26.372
_diffrn_reflns_theta_min 2.317
_exptl_absorpt_coefficient_mu 4.331
_exptl_absorpt_correction_T_max 0.7457
_exptl_absorpt_correction_T_min 0.5075
_exptl_absorpt_correction_type multi-scan
_exptl_absorpt_process_details
'SADABS-2016/2 (Bruker,2016/2) was used for absorption correction. wR2(int) was 0.1120 before and 0.0372 after correction. The Ratio of minimum to maximum transmission is 0.6806. The \l/2 correction factor is Not present.'
_exptl_crystal_colour violet
_exptl_crystal_colour_primary violet
_exptl_crystal_density_diffrn 2.168
_exptl_crystal_description prism
_exptl_crystal_F_000 880
_exptl_crystal_size_max 0.42
_exptl_crystal_size_mid 0.3
_exptl_crystal_size_min 0.12
_refine_diff_density_max 0.961
_refine_diff_density_min -0.802
_refine_diff_density_rms 0.071
_refine_ls_extinction_method none
_refine_ls_goodness_of_fit_ref 1.053
_refine_ls_hydrogen_treatment constr
_refine_ls_matrix_type full
_refine_ls_number_parameters 172
_refine_ls_number_reflns 2949
_refine_ls_number_restraints 0
_refine_ls_restrained_S_all 1.053
_refine_ls_R_factor_all 0.0281
_refine_ls_R_factor_gt 0.0233
_refine_ls_shift/su_max 0.002
_refine_ls_shift/su_mean 0.000
_refine_ls_structure_factor_coef Fsqd
_refine_ls_weighting_details 'w=1/[\s^2^(Fo^2^)+(0.0216P)^2^+1.2262P] where P=(Fo^2^+2Fc^2^)/3'
_refine_ls_weighting_scheme calc
_refine_ls_wR_factor_gt 0.0531
_refine_ls_wR_factor_ref 0.0554
_reflns_Friedel_coverage 0.000
_reflns_number_gt 2573
_reflns_number_total 2949
_reflns_threshold_expression 'I > 2\s(I)'
_cod_data_source_file c9cc06250e2.cif
_cod_data_source_block a_CCDC1
_cod_database_code 7124176
_shelx_shelxl_version_number 2014/7
_shelx_space_group_comment
;
The symmetry employed for this shelxl refinement is uniquely defined
by the following loop, which should always be used as a source of
symmetry information in preference to the above space-group names.
They are only intended as comments.
;
_shelx_estimated_absorpt_t_max 0.624
_shelx_estimated_absorpt_t_min 0.263
_olex2_refinement_description
;
1. Fixed Uiso
 At 1.2 times of:
  All C(H) groups
2.a Aromatic/amide H refined with riding coordinates:
 C6(H6), C7(H7), C8(H8), C9(H9), C11(H11), C12(H12), C13(H13), C14(H14),
 C15(H15)
;
_olex2_submission_special_instructions 'No special instructions were received'

loop_
_space_group_symop_operation_xyz
'x, y, z'
'-x+1/2, y+1/2, -z+1/2'
'-x, -y, -z'
'x-1/2, -y-1/2, z-1/2'

loop_
_atom_site_label
_atom_site_type_symbol
_atom_site_fract_x
_atom_site_fract_y
_atom_site_fract_z
_atom_site_U_iso_or_equiv
_atom_site_adp_type
_atom_site_occupancy
_atom_site_site_symmetry_order
_atom_site_calc_flag
_atom_site_refinement_flags_posn
C1 C 0.7320(3) 0.43066(16) 0.4423(3) 0.0319(6) Uani 1 1 d .
C2 C 0.7768(3) 0.50113(16) 0.4905(3) 0.0333(6) Uani 1 1 d .
C3 C 0.8027(3) 0.56459(16) 0.3982(3) 0.0338(6) Uani 1 1 d .
C4 C 0.7679(4) 0.54535(16) 0.2486(3) 0.0368(7) Uani 1 1 d .
C5 C 0.7237(4) 0.47354(16) 0.1974(3) 0.0378(7) Uani 1 1 d .
C6 C 0.6891(5) 0.4538(2) 0.0478(4) 0.0591(10) Uani 1 1 d .
H6 H 0.6906 0.4919 -0.0202 0.071 Uiso 1 1 calc R
C7 C 0.6545(5) 0.3825(2) 0.0011(4) 0.0642(11) Uani 1 1 d .
H7 H 0.6331 0.3717 -0.0973 0.077 Uiso 1 1 calc R
C8 C 0.6511(4) 0.32402(19) 0.1032(4) 0.0524(9) Uani 1 1 d .
H8 H 0.6313 0.2740 0.0731 0.063 Uiso 1 1 calc R
C9 C 0.6765(4) 0.34146(17) 0.2432(4) 0.0430(7) Uani 1 1 d .
H9 H 0.6724 0.3029 0.3097 0.052 Uiso 1 1 calc R
C10 C 0.6963(3) 0.36737(16) 0.5371(3) 0.0339(6) Uani 1 1 d .
C11 C 0.8117(4) 0.32250(18) 0.6150(3) 0.0426(7) Uani 1 1 d .
H11 H 0.9135 0.3313 0.6099 0.051 Uiso 1 1 calc R
C12 C 0.7735(4) 0.26438(19) 0.7005(4) 0.0514(9) Uani 1 1 d .
H12 H 0.8506 0.2344 0.7534 0.062 Uiso 1 1 calc R
C13 C 0.6233(5) 0.25027(18) 0.7084(4) 0.0500(9) Uani 1 1 d .
H13 H 0.5990 0.2110 0.7661 0.060 Uiso 1 1 calc R
C14 C 0.5103(4) 0.2944(2) 0.6308(4) 0.0512(9) Uani 1 1 d .
H14 H 0.4087 0.2851 0.6360 0.061 Uiso 1 1 calc R
C15 C 0.5453(4) 0.35274(19) 0.5447(4) 0.0437(7) Uani 1 1 d .
H15 H 0.4673 0.3822 0.4918 0.052 Uiso 1 1 calc R
I1 I 0.81118(3) 0.52731(2) 0.71045(2) 0.05047(9) Uani 1 1 d .
I2 I 0.79848(3) 0.63197(2) 0.10471(2) 0.05786(9) Uani 1 1 d .
N1 N 0.7092(3) 0.41551(13) 0.2938(3) 0.0340(5) Uani 1 1 d .
O1 O 0.8466(3) 0.62817(11) 0.4477(2) 0.0447(5) Uani 1 1 d .

loop_
_atom_site_aniso_label
_atom_site_aniso_U_11
_atom_site_aniso_U_22
_atom_site_aniso_U_33
_atom_site_aniso_U_23
_atom_site_aniso_U_13
_atom_site_aniso_U_12
C1 0.0355(15) 0.0282(14) 0.0336(15) 0.0025(11) 0.0107(12) 0.0035(12)
C2 0.0416(17) 0.0304(14) 0.0298(14) 0.0015(11) 0.0114(12) 0.0025(12)
C3 0.0387(16) 0.0267(14) 0.0379(16) 0.0017(12) 0.0125(13) -0.0004(12)
C4 0.0508(18) 0.0283(14) 0.0331(15) 0.0062(12) 0.0130(13) -0.0003(13)
C5 0.0501(19) 0.0300(15) 0.0359(16) 0.0017(12) 0.0146(14) 0.0002(13)
C6 0.101(3) 0.0427(19) 0.0346(18) -0.0017(15) 0.0168(19) -0.012(2)
C7 0.105(3) 0.049(2) 0.039(2) -0.0125(16) 0.016(2) -0.012(2)
C8 0.070(2) 0.0317(17) 0.056(2) -0.0131(15) 0.0151(18) -0.0060(16)
C9 0.057(2) 0.0254(15) 0.0486(19) -0.0010(13) 0.0142(15) -0.0025(14)
C10 0.0422(17) 0.0254(14) 0.0345(15) 0.0027(11) 0.0088(12) 0.0007(12)
C11 0.0418(17) 0.0353(16) 0.0511(19) 0.0069(14) 0.0098(15) 0.0043(13)
C12 0.068(2) 0.0339(17) 0.052(2) 0.0114(15) 0.0090(17) 0.0105(16)
C13 0.082(3) 0.0256(15) 0.049(2) 0.0032(14) 0.0297(18) -0.0069(16)
C14 0.053(2) 0.0440(19) 0.061(2) -0.0002(16) 0.0236(17) -0.0130(16)
C15 0.0372(17) 0.0425(18) 0.0514(19) 0.0074(14) 0.0084(14) 0.0026(14)
I1 0.07900(18) 0.04047(13) 0.03261(12) -0.00127(9) 0.01248(10) -0.00212(11)
I2 0.0980(2) 0.03516(13) 0.04088(14) 0.00926(9) 0.01471(12) -0.01322(12)
N1 0.0428(14) 0.0244(12) 0.0363(13) 0.0002(10) 0.0115(11) 0.0003(10)
O1 0.0618(14) 0.0292(11) 0.0447(13) -0.0040(9) 0.0142(11) -0.0103(10)

loop_
_atom_type_symbol
_atom_type_description
_atom_type_scat_dispersion_real
_atom_type_scat_dispersion_imag
_atom_type_scat_source
C C 0.0033 0.0016 'International Tables Vol C Tables 4.2.6.8 and 6.1.1.4'
H H 0.0000 0.0000 'International Tables Vol C Tables 4.2.6.8 and 6.1.1.4'
I I -0.4742 1.8119 'International Tables Vol C Tables 4.2.6.8 and 6.1.1.4'
N N 0.0061 0.0033 'International Tables Vol C Tables 4.2.6.8 and 6.1.1.4'
O O 0.0106 0.0060 'International Tables Vol C Tables 4.2.6.8 and 6.1.1.4'

loop_
_geom_angle_atom_site_label_1
_geom_angle_atom_site_label_2
_geom_angle_atom_site_label_3
_geom_angle
C2 C1 C10 124.1(3)
C2 C1 N1 119.1(2)
N1 C1 C10 116.7(2)
C1 C2 C3 124.7(3)
C1 C2 I1 120.8(2)
C3 C2 I1 114.5(2)
C4 C3 C2 112.4(2)
O1 C3 C2 122.4(3)
O1 C3 C4 125.2(3)
C3 C4 I2 116.1(2)
C5 C4 C3 123.7(3)
C5 C4 I2 120.1(2)
C4 C5 C6 124.1(3)
C4 C5 N1 119.9(3)
N1 C5 C6 116.0(3)
C5 C6 H6 118.6
C7 C6 C5 122.9(3)
C7 C6 H6 118.6
C6 C7 H7 120.4
C6 C7 C8 119.2(3)
C8 C7 H7 120.4
C7 C8 H8 120.4
C9 C8 C7 119.1(3)
C9 C8 H8 120.4
C8 C9 H9 118.7
C8 C9 N1 122.5(3)
N1 C9 H9 118.7
C11 C10 C1 121.1(3)
C15 C10 C1 119.3(3)
C15 C10 C11 119.6(3)
C10 C11 H11 120.4
C12 C11 C10 119.2(3)
C12 C11 H11 120.4
C11 C12 H12 119.5
C13 C12 C11 121.1(3)
C13 C12 H12 119.5
C12 C13 H13 120.3
C14 C13 C12 119.3(3)
C14 C13 H13 120.3
C13 C14 H14 119.6
C13 C14 C15 120.8(3)
C15 C14 H14 119.6
C10 C15 H15 120.0
C14 C15 C10 120.0(3)
C14 C15 H15 120.0
C5 N1 C1 120.1(2)
C5 N1 C9 120.0(2)
C9 N1 C1 119.9(2)

loop_
_geom_bond_atom_site_label_1
_geom_bond_atom_site_label_2
_geom_bond_distance
C1 C2 1.353(4)
C1 C10 1.501(4)
C1 N1 1.402(4)
C2 C3 1.462(4)
C2 I1 2.090(3)
C3 C4 1.426(4)
C3 O1 1.245(3)
C4 C5 1.381(4)
C4 I2 2.093(3)
C5 C6 1.429(5)
C5 N1 1.390(4)
C6 H6 0.9300
C6 C7 1.344(5)
C7 H7 0.9300
C7 C8 1.413(5)
C8 H8 0.9300
C8 C9 1.332(5)
C9 H9 0.9300
C9 N1 1.398(4)
C10 C11 1.387(4)
C10 C15 1.384(4)
C11 H11 0.9300
C11 C12 1.385(4)
C12 H12 0.9300
C12 C13 1.376(5)
C13 H13 0.9300
C13 C14 1.365(5)
C14 H14 0.9300
C14 C15 1.381(4)
C15 H15 0.9300

loop_
_geom_torsion_atom_site_label_1
_geom_torsion_atom_site_label_2
_geom_torsion_atom_site_label_3
_geom_torsion_atom_site_label_4
_geom_torsion
C1 C2 C3 C4 3.0(4)
C1 C2 C3 O1 -178.7(3)
C1 C10 C11 C12 -179.6(3)
C1 C10 C15 C14 179.6(3)
C2 C1 C10 C11 -83.0(4)
C2 C1 C10 C15 98.2(4)
C2 C1 N1 C5 -3.8(4)
C2 C1 N1 C9 174.2(3)
C2 C3 C4 C5 -3.7(4)
C2 C3 C4 I2 179.4(2)
C3 C4 C5 C6 -179.8(3)
C3 C4 C5 N1 0.9(5)
C4 C5 C6 C7 176.2(4)
C4 C5 N1 C1 3.1(4)
C4 C5 N1 C9 -174.9(3)
C5 C6 C7 C8 0.3(7)
C6 C5 N1 C1 -176.3(3)
C6 C5 N1 C9 5.8(4)
C6 C7 C8 C9 2.5(6)
C7 C8 C9 N1 -1.1(6)
C8 C9 N1 C1 178.8(3)
C8 C9 N1 C5 -3.3(5)
C10 C1 C2 C3 -176.0(3)
C10 C1 C2 I1 3.0(4)
C10 C1 N1 C5 173.1(3)
C10 C1 N1 C9 -9.0(4)
C10 C11 C12 C13 0.4(5)
C11 C10 C15 C14 0.8(5)
C11 C12 C13 C14 -0.1(5)
C12 C13 C14 C15 0.1(5)
C13 C14 C15 C10 -0.5(5)
C15 C10 C11 C12 -0.8(5)
I1 C2 C3 C4 -176.1(2)
I1 C2 C3 O1 2.2(4)
I2 C4 C5 C6 -3.1(5)
I2 C4 C5 N1 177.6(2)
N1 C1 C2 C3 0.5(4)
N1 C1 C2 I1 179.58(19)
N1 C1 C10 C11 100.4(3)
N1 C1 C10 C15 -78.4(4)
N1 C5 C6 C7 -4.4(6)
O1 C3 C4 C5 178.0(3)
O1 C3 C4 I2 1.2(4)
